data_7121914
loop_
_publ_author_name
'Li, Hai-Jun'
'Mellerup, Soren K.'
'Wang, Xiang'
'Wang, Suning'

_publ_section_title
;
 Transforming benzylideneamine N,C-chelate boron compounds to
 BN-cycloocta-/cyclohepta-trienes bearing a tetrasubstituted B[double
 bond, length as m-dash]N unit via photoisomerization.
;
_journal_issue 59
_journal_name_full 'Chemical communications (Cambridge, England)'
_journal_page_first 8245
_journal_page_last 8248
_journal_paper_doi 10.1039/c8cc04535f
_journal_volume 54
_journal_year 2018
_chemical_formula_sum 'C22 H22 B N'
_chemical_formula_weight 311.21
_space_group_crystal_system orthorhombic
_space_group_IT_number 61
_space_group_name_Hall '-P 2ac 2ab'
_space_group_name_H-M_alt 'P b c a'
_symmetry_space_group_name_Hall '-P 2ac 2ab'
_symmetry_space_group_name_H-M 'P b c a'
_atom_sites_solution_hydrogens geom
_audit_creation_method SHELXL-2014/7
_audit_update_record
;
2018-06-06 deposited with the CCDC.
2018-07-03 downloaded from the CCDC.
;
_cell_angle_alpha 90
_cell_angle_beta 90
_cell_angle_gamma 90
_cell_formula_units_Z 8
_cell_length_a 19.0048(7)
_cell_length_b 7.9860(3)
_cell_length_c 23.0446(10)
_cell_measurement_reflns_used 2731
_cell_measurement_temperature 180(2)
_cell_measurement_theta_max 27.02
_cell_measurement_theta_min 2.78
_cell_volume 3497.5(2)
_computing_cell_refinement 'Bruker SAINT'
_computing_data_collection 'Bruker APEX2'
_computing_data_reduction 'Bruker SAINT'
_computing_molecular_graphics 'Bruker SHELXTL'
_computing_publication_material 'Bruker SHELXTL'
_computing_structure_refinement 'SHELXL-2014/7 (Sheldrick, 2014)'
_computing_structure_solution 'SHELXS-97 (Sheldrick 2008)'
_diffrn_ambient_temperature 180(2)
_diffrn_measured_fraction_theta_full 0.999
_diffrn_measured_fraction_theta_max 0.998
_diffrn_measurement_device_type 'Bruker APEX-II CCD'
_diffrn_measurement_method '\f and \w scans'
_diffrn_radiation_type MoK\a
_diffrn_radiation_wavelength 0.71073
_diffrn_reflns_av_R_equivalents 0.0999
_diffrn_reflns_av_unetI/netI 0.0615
_diffrn_reflns_Laue_measured_fraction_full 0.999
_diffrn_reflns_Laue_measured_fraction_max 0.998
_diffrn_reflns_limit_h_max 22
_diffrn_reflns_limit_h_min -24
_diffrn_reflns_limit_k_max 8
_diffrn_reflns_limit_k_min -10
_diffrn_reflns_limit_l_max 29
_diffrn_reflns_limit_l_min -29
_diffrn_reflns_number 27021
_diffrn_reflns_point_group_measured_fraction_full 0.999
_diffrn_reflns_point_group_measured_fraction_max 0.998
_diffrn_reflns_theta_full 25.242
_diffrn_reflns_theta_max 27.138
_diffrn_reflns_theta_min 2.904
_exptl_absorpt_coefficient_mu 0.067
_exptl_absorpt_correction_T_max 0.780
_exptl_absorpt_correction_T_min 0.658
_exptl_absorpt_correction_type multi-scan
_exptl_crystal_colour Colorless
_exptl_crystal_density_diffrn 1.182
_exptl_crystal_description Block
_exptl_crystal_F_000 1328
_exptl_crystal_size_max 0.294
_exptl_crystal_size_mid 0.141
_exptl_crystal_size_min 0.130
_refine_diff_density_max 0.181
_refine_diff_density_min -0.205
_refine_diff_density_rms 0.044
_refine_ls_extinction_method none
_refine_ls_goodness_of_fit_ref 1.060
_refine_ls_hydrogen_treatment constr
_refine_ls_matrix_type full
_refine_ls_number_parameters 219
_refine_ls_number_reflns 3865
_refine_ls_number_restraints 0
_refine_ls_restrained_S_all 1.060
_refine_ls_R_factor_all 0.1105
_refine_ls_R_factor_gt 0.0571
_refine_ls_shift/su_max 0.000
_refine_ls_shift/su_mean 0.000
_refine_ls_structure_factor_coef Fsqd
_refine_ls_weighting_details 'w=1/[\s^2^(Fo^2^)+(0.0445P)^2^+0.6619P] where P=(Fo^2^+2Fc^2^)/3'
_refine_ls_weighting_scheme calc
_refine_ls_wR_factor_gt 0.1110
_refine_ls_wR_factor_ref 0.1348
_reflns_Friedel_coverage 0.000
_reflns_number_gt 2341
_reflns_number_total 3865
_reflns_threshold_expression 'I > 2\s(I)'
_cod_data_source_file c8cc04535f2.cif
_cod_data_source_block hl9
_cod_depositor_comments
;
The following automatic conversions were performed:

'_exptl_absorpt_correction_type' value 'Multi-scan' changed to
'multi-scan' according to
/home/data/users/saulius/crontab/automatic-downloads/rss-feeds/RSC/lib/dictionaries/cif_core.dic
dictionary named 'cif_core.dic' version 2.4.2 from 2011-04-26.

Automatic conversion script
Id: cif_fix_values 4973 2017-02-22 13:04:09Z antanas 

 Adding full bibliography for 7121913--7121916.cif.
;
_cod_database_code 7121914
_shelx_shelxl_version_number 2014/7
_shelx_space_group_comment
; 
The symmetry employed for this shelxl refinement is uniquely defined 
by the following loop, which should always be used as a source of 
symmetry information in preference to the above space-group names. 
They are only intended as comments. 
;
_shelx_estimated_absorpt_t_min 0.981
_shelx_estimated_absorpt_t_max 0.991

loop_
_space_group_symop_operation_xyz
'x, y, z'
'-x+1/2, -y, z+1/2'
'-x, y+1/2, -z+1/2'
'x+1/2, -y+1/2, -z'
'-x, -y, -z'
'x-1/2, y, -z-1/2'
'x, -y-1/2, z-1/2'
'-x-1/2, y-1/2, z'

loop_
_atom_site_label
_atom_site_type_symbol
_atom_site_fract_x
_atom_site_fract_y
_atom_site_fract_z
_atom_site_U_iso_or_equiv
_atom_site_adp_type
_atom_site_occupancy
_atom_site_site_symmetry_order
_atom_site_calc_flag
_atom_site_refinement_flags_posn
_atom_site_refinement_flags_adp
N1 N 0.45005(8) 0.48893(19) 0.35581(7) 0.0295(4) Uani 1 1 d . .
C1 C 0.42216(10) 0.7693(2) 0.40680(9) 0.0319(5) Uani 1 1 d . .
C2 C 0.43411(11) 0.8452(3) 0.46075(9) 0.0369(5) Uani 1 1 d . .
H2 H 0.4743 0.8125 0.4824 0.044 Uiso 1 1 calc R U
C3 C 0.39021(11) 0.9650(3) 0.48374(10) 0.0463(6) Uani 1 1 d . .
H3 H 0.3997 1.0113 0.5209 0.056 Uiso 1 1 calc R U
C4 C 0.33253(12) 1.0172(3) 0.45263(11) 0.0528(7) Uani 1 1 d . .
H4 H 0.3015 1.0983 0.4686 0.063 Uiso 1 1 calc R U
C5 C 0.31988(11) 0.9517(3) 0.39819(11) 0.0478(6) Uani 1 1 d . .
H5 H 0.2809 0.9915 0.3763 0.057 Uiso 1 1 calc R U
C6 C 0.36343(10) 0.8275(3) 0.37463(9) 0.0349(5) Uani 1 1 d . .
C7 C 0.34885(9) 0.7704(3) 0.31426(9) 0.0351(5) Uani 1 1 d . .
C8 C 0.33242(10) 0.8884(3) 0.27147(10) 0.0433(6) Uani 1 1 d . .
H8 H 0.3297 1.0034 0.2817 0.052 Uiso 1 1 calc R U
C9 C 0.32014(11) 0.8413(3) 0.21470(11) 0.0486(6) Uani 1 1 d . .
H9 H 0.3102 0.9236 0.1861 0.058 Uiso 1 1 calc R U
C10 C 0.32233(11) 0.6734(3) 0.19972(11) 0.0472(6) Uani 1 1 d . .
H10 H 0.3134 0.6398 0.1609 0.057 Uiso 1 1 calc R U
C11 C 0.33756(10) 0.5553(3) 0.24164(10) 0.0413(6) Uani 1 1 d . .
H11 H 0.3382 0.4402 0.2313 0.050 Uiso 1 1 calc R U
C12 C 0.35206(9) 0.6011(3) 0.29866(9) 0.0331(5) Uani 1 1 d . .
C13 C 0.37430(10) 0.4731(3) 0.34310(10) 0.0369(5) Uani 1 1 d . .
H13A H 0.3469 0.4894 0.3792 0.044 Uiso 1 1 calc R U
H13B H 0.3643 0.3592 0.3283 0.044 Uiso 1 1 calc R U
C14 C 0.49582(10) 0.3525(2) 0.33419(9) 0.0338(5) Uani 1 1 d . .
H14 H 0.5456 0.3895 0.3401 0.041 Uiso 1 1 calc R U
C15 C 0.48608(13) 0.1922(3) 0.36905(11) 0.0518(6) Uani 1 1 d . .
H15A H 0.4383 0.1494 0.3632 0.078 Uiso 1 1 calc R U
H15B H 0.4935 0.2157 0.4103 0.078 Uiso 1 1 calc R U
H15C H 0.5202 0.1082 0.3560 0.078 Uiso 1 1 calc R U
C16 C 0.48668(11) 0.3195(3) 0.26972(9) 0.0399(5) Uani 1 1 d . .
H16A H 0.4898 0.4255 0.2484 0.060 Uiso 1 1 calc R U
H16B H 0.4406 0.2683 0.2628 0.060 Uiso 1 1 calc R U
H16C H 0.5238 0.2436 0.2563 0.060 Uiso 1 1 calc R U
C17 C 0.55482(10) 0.6384(2) 0.40496(8) 0.0294(4) Uani 1 1 d . .
C18 C 0.60103(10) 0.7543(2) 0.38064(9) 0.0315(5) Uani 1 1 d . .
H18 H 0.5839 0.8311 0.3526 0.038 Uiso 1 1 calc R U
C19 C 0.67145(10) 0.7603(3) 0.39636(10) 0.0370(5) Uani 1 1 d . .
H19 H 0.7018 0.8398 0.3786 0.044 Uiso 1 1 calc R U
C20 C 0.69754(11) 0.6518(3) 0.43748(9) 0.0393(5) Uani 1 1 d . .
H20 H 0.7458 0.6561 0.4482 0.047 Uiso 1 1 calc R U
C21 C 0.65331(11) 0.5376(3) 0.46290(10) 0.0470(6) Uani 1 1 d . .
H21 H 0.6707 0.4630 0.4916 0.056 Uiso 1 1 calc R U
C22 C 0.58328(11) 0.5313(3) 0.44656(10) 0.0437(6) Uani 1 1 d . .
H22 H 0.5535 0.4509 0.4644 0.052 Uiso 1 1 calc R U
B1 B 0.47452(11) 0.6275(3) 0.38669(10) 0.0294(5) Uani 1 1 d . .

loop_
_atom_site_aniso_label
_atom_site_aniso_U_11
_atom_site_aniso_U_22
_atom_site_aniso_U_33
_atom_site_aniso_U_23
_atom_site_aniso_U_13
_atom_site_aniso_U_12
N1 0.0254(8) 0.0287(9) 0.0343(10) -0.0002(7) 0.0007(7) -0.0019(7)
C1 0.0283(10) 0.0334(11) 0.0341(12) -0.0016(9) 0.0042(9) -0.0069(8)
C2 0.0390(12) 0.0389(13) 0.0327(13) -0.0023(10) 0.0053(9) -0.0080(9)
C3 0.0456(13) 0.0527(15) 0.0406(14) -0.0155(11) 0.0119(11) -0.0091(11)
C4 0.0419(13) 0.0545(16) 0.0620(17) -0.0261(13) 0.0178(12) -0.0016(11)
C5 0.0297(12) 0.0512(15) 0.0624(17) -0.0185(12) 0.0010(10) 0.0012(10)
C6 0.0246(10) 0.0357(12) 0.0445(14) -0.0093(10) 0.0041(9) -0.0038(9)
C7 0.0187(9) 0.0411(13) 0.0455(14) -0.0082(10) -0.0039(9) 0.0019(8)
C8 0.0331(12) 0.0406(13) 0.0562(16) -0.0070(11) -0.0121(10) 0.0089(10)
C9 0.0382(13) 0.0527(16) 0.0548(16) 0.0001(12) -0.0166(11) 0.0107(11)
C10 0.0376(12) 0.0582(16) 0.0459(15) -0.0113(12) -0.0145(10) 0.0068(11)
C11 0.0289(11) 0.0436(14) 0.0515(15) -0.0132(11) -0.0087(10) 0.0016(9)
C12 0.0216(10) 0.0374(12) 0.0401(13) -0.0064(10) -0.0020(9) -0.0024(8)
C13 0.0279(11) 0.0348(12) 0.0480(14) -0.0049(10) 0.0020(9) -0.0086(9)
C14 0.0344(11) 0.0284(11) 0.0386(13) 0.0015(9) -0.0003(9) 0.0022(8)
C15 0.0676(16) 0.0325(13) 0.0551(17) 0.0091(11) -0.0027(13) 0.0031(11)
C16 0.0421(12) 0.0346(12) 0.0431(14) -0.0029(10) 0.0029(10) 0.0039(10)
C17 0.0306(10) 0.0306(11) 0.0269(11) -0.0013(9) -0.0007(8) -0.0001(8)
C18 0.0323(11) 0.0311(11) 0.0311(12) 0.0010(9) 0.0024(9) 0.0006(8)
C19 0.0311(11) 0.0353(12) 0.0447(14) -0.0022(10) 0.0067(10) -0.0048(9)
C20 0.0278(10) 0.0465(14) 0.0435(14) -0.0068(11) -0.0048(9) 0.0043(10)
C21 0.0432(13) 0.0530(15) 0.0448(15) 0.0122(11) -0.0110(11) 0.0024(11)
C22 0.0403(12) 0.0475(14) 0.0432(14) 0.0180(11) -0.0045(10) -0.0076(10)
B1 0.0305(12) 0.0310(13) 0.0269(13) 0.0054(10) 0.0025(9) -0.0047(9)

loop_
_atom_type_symbol
_atom_type_description
_atom_type_scat_dispersion_real
_atom_type_scat_dispersion_imag
_atom_type_scat_source
C C 0.0033 0.0016 'International Tables Vol C Tables 4.2.6.8 and 6.1.1.4'
H H 0.0000 0.0000 'International Tables Vol C Tables 4.2.6.8 and 6.1.1.4'
B B 0.0013 0.0007 'International Tables Vol C Tables 4.2.6.8 and 6.1.1.4'
N N 0.0061 0.0033 'International Tables Vol C Tables 4.2.6.8 and 6.1.1.4'

loop_
_geom_angle_atom_site_label_1
_geom_angle_atom_site_label_2
_geom_angle_atom_site_label_3
_geom_angle
B1 N1 C13 119.65(16)
B1 N1 C14 124.02(16)
C13 N1 C14 116.33(16)
C2 C1 C6 116.69(18)
C2 C1 B1 117.96(18)
C6 C1 B1 125.34(18)
C3 C2 C1 123.0(2)
C4 C3 C2 119.6(2)
C3 C4 C5 119.9(2)
C4 C5 C6 121.2(2)
C5 C6 C1 119.6(2)
C5 C6 C7 117.95(19)
C1 C6 C7 122.26(17)
C8 C7 C12 118.6(2)
C8 C7 C6 119.55(19)
C12 C7 C6 121.8(2)
C9 C8 C7 121.5(2)
C8 C9 C10 119.6(2)
C11 C10 C9 119.6(2)
C10 C11 C12 121.5(2)
C11 C12 C7 119.2(2)
C11 C12 C13 121.26(19)
C7 C12 C13 119.51(19)
N1 C13 C12 110.52(16)
N1 C14 C16 112.92(16)
N1 C14 C15 111.70(17)
C16 C14 C15 110.90(18)
C18 C17 C22 116.07(18)
C18 C17 B1 122.43(18)
C22 C17 B1 121.50(18)
C19 C18 C17 121.75(19)
C20 C19 C18 120.34(19)
C21 C20 C19 119.47(19)
C20 C21 C22 119.8(2)
C21 C22 C17 122.5(2)
N1 B1 C1 120.59(17)
N1 B1 C17 119.97(18)
C1 B1 C17 119.34(17)

loop_
_geom_bond_atom_site_label_1
_geom_bond_atom_site_label_2
_geom_bond_distance
N1 B1 1.396(3)
N1 C13 1.474(2)
N1 C14 1.481(2)
C1 C2 1.402(3)
C1 C6 1.418(3)
C1 B1 1.577(3)
C2 C3 1.375(3)
C3 C4 1.375(3)
C4 C5 1.380(3)
C5 C6 1.401(3)
C6 C7 1.490(3)
C7 C8 1.399(3)
C7 C12 1.400(3)
C8 C9 1.381(3)
C9 C10 1.385(3)
C10 C11 1.381(3)
C11 C12 1.391(3)
C12 C13 1.507(3)
C14 C16 1.519(3)
C14 C15 1.523(3)
C17 C18 1.393(3)
C17 C22 1.394(3)
C17 B1 1.585(3)
C18 C19 1.387(3)
C19 C20 1.376(3)
C20 C21 1.372(3)
C21 C22 1.384(3)
